data_4330554
loop_
_publ_author_name
'Am\'elie Kochem'
'Hussein Kanso'
'Benoit Baptiste'
'Himanshu Arora'
'Christian Philouze'
'Olivier Jarjayes'
'Herv\'e Vezin'
'Dominique Luneau'
'Maylis Orio'
'Fabrice Thomas'

_publ_contact_author_name
;
;
_publ_section_title
;
 Ligand Contributions to the Electronic Structures of the Oxidized
 Cobalt(II) salen Complexes
;
_journal_name_full 'Inorganic Chemistry'
_journal_page_first 10557
_journal_page_last 10571
_journal_paper_doi 10.1021/ic300763t
_journal_volume 51
_journal_year 2012
_chemical_absolute_configuration ad
_chemical_formula_moiety 'C36 H54 Co N2 O3, 0.85(C H2 Cl2), F6 Sb, 0.3(H2 O)'
_chemical_formula_sum 'C36.85 H56.3 Cl1.7 Co F6 N2 O3.3 Sb'
_chemical_formula_weight 935.15
_chemical_name_systematic
;
 ? 
;
_space_group_crystal_system monoclinic
_space_group_IT_number 5
_space_group_name_Hall 'C 2y'
_space_group_name_H-M_alt 'C 1 2 1'
_symmetry_space_group_name_Hall 'C 2y'
_symmetry_space_group_name_H-M 'C 1 2 1'
_atom_sites_solution_hydrogens geom
_atom_sites_solution_primary direct
_atom_sites_solution_secondary difmap
_audit_creation_date 2012-04-24
_audit_creation_method
;
  Olex2 1.1
  (compiled Sep 28 2011 20:36:17, GUI svn.r3906)
;
_cell_angle_alpha 90.00
_cell_angle_beta 102.02(3)
_cell_angle_gamma 90.00
_cell_formula_units_Z 8
_cell_length_a 38.964(8)
_cell_length_b 9.797(2)
_cell_length_c 22.985(5)
_cell_measurement_temperature 150
_cell_volume 8582(3)
_computing_cell_refinement 'Bruker Enraf Nonius kappa CCD'
_computing_data_collection Collect
_computing_data_reduction EvalCCD
_computing_molecular_graphics
;
O. V. Dolomanov, L. J. Bourhis, R. J. Gildea, J. A. K. Howard and H. Puschmann,
OLEX2: a complete structure solution, refinement and analysis program.
J. Appl. Cryst. (2009). 42, 339-341.
;
_computing_publication_material
;
O. V. Dolomanov, L. J. Bourhis, R. J. Gildea, J. A. K. Howard and H. Puschmann,
OLEX2: a complete structure solution, refinement and analysis program.
J. Appl. Cryst. (2009). 42, 339-341.
;
_computing_structure_refinement
;
SHELXL, G.M. Sheldrick, Acta Cryst.
(2008). A64, 112-122
;
_computing_structure_solution 'SHELXS-97 (Sheldrick, 1990)'
_diffrn_ambient_temperature 150.0
_diffrn_detector 'CCD area detector'
_diffrn_detector_type KappaCCD
_diffrn_measured_fraction_theta_full 0.988
_diffrn_measured_fraction_theta_max 0.988
_diffrn_measurement_device_type 'Bruker-AXS-enraf-nonius KappaCCD'
_diffrn_measurement_method 'Phi and omega scans'
_diffrn_radiation_detector CCD
_diffrn_radiation_monochromator graphite
_diffrn_radiation_probe x-ray
_diffrn_radiation_type MoK\a
_diffrn_radiation_wavelength 0.71073
_diffrn_reflns_av_R_equivalents 0.0941
_diffrn_reflns_av_unetI/netI 0.1500
_diffrn_reflns_limit_h_max 44
_diffrn_reflns_limit_h_min -46
_diffrn_reflns_limit_k_max 11
_diffrn_reflns_limit_k_min -10
_diffrn_reflns_limit_l_max 27
_diffrn_reflns_limit_l_min -21
_diffrn_reflns_number 27792
_diffrn_reflns_theta_full 25.00
_diffrn_reflns_theta_max 25.00
_diffrn_reflns_theta_min 3.09
_diffrn_source 'Enraf Nonius FR590'
_diffrn_source_target Mo
_diffrn_source_type 'fine-focus sealed tube'
_exptl_absorpt_coefficient_mu 1.184
_exptl_absorpt_correction_T_max 1
_exptl_absorpt_correction_T_min 0.151470
_exptl_absorpt_correction_type multi-scan
_exptl_absorpt_process_details
;
SADABS-2004/1 (Bruker,2004) was used for absorption correction.
R(int) was 0.1417 before and 0.0884 after correction.
The Ratio of minimum to maximum transmission is 0.1515.
The \l/2 correction factor is 0.0015.
;
_exptl_crystal_colour black
_exptl_crystal_colour_primary black
_exptl_crystal_density_diffrn 1.448
_exptl_crystal_description plate
_exptl_crystal_F_000 3830
_exptl_crystal_size_max 0.4
_exptl_crystal_size_mid 0.37
_exptl_crystal_size_min 0.09
_refine_diff_density_max 1.838
_refine_diff_density_min -1.390
_refine_diff_density_rms 0.161
_refine_ls_abs_structure_details 'Flack H D (1983), Acta Cryst. A39, 876-881'
_refine_ls_abs_structure_Flack 0.21(7)
_refine_ls_extinction_method none
_refine_ls_goodness_of_fit_ref 1.031
_refine_ls_hydrogen_treatment constr
_refine_ls_matrix_type full
_refine_ls_number_parameters 601
_refine_ls_number_reflns 13092
_refine_ls_number_restraints 24
_refine_ls_restrained_S_all 1.033
_refine_ls_R_factor_all 0.1920
_refine_ls_R_factor_gt 0.1081
_refine_ls_shift/su_max 0.003
_refine_ls_shift/su_mean 0.000
_refine_ls_structure_factor_coef Fsqd
_refine_ls_weighting_details 'calc w=1/[\s^2^(Fo^2^)+(0.1046P)^2^+287.7183P] where P=(Fo^2^+2Fc^2^)/3'
_refine_ls_weighting_scheme calc
_refine_ls_wR_factor_gt 0.2456
_refine_ls_wR_factor_ref 0.2946
_reflns_number_gt 7268
_reflns_number_total 13092
_reflns_threshold_expression >2sigma(I)
_cod_data_source_file ic300763t_si_002_3.cif
_cod_data_source_block '[2-H2O](SbF6).0.3H2O.0.85CH2Cl2'
_cod_original_formula_sum 'C36.85 H56.30 Cl1.70 Co F6 N2 O3.30 Sb'
_cod_database_code 4330554

loop_
_space_group_symop_id
_space_group_symop_operation_xyz
1 'x, y, z'
2 '-x, y, -z'
3 'x+1/2, y+1/2, z'
4 '-x+1/2, y+1/2, -z'

loop_
_atom_site_label
_atom_site_type_symbol
_atom_site_fract_x
_atom_site_fract_y
_atom_site_fract_z
_atom_site_U_iso_or_equiv
_atom_site_adp_type
_atom_site_occupancy
_atom_site_symmetry_multiplicity
_atom_site_calc_flag
_atom_site_refinement_flags
_atom_site_disorder_assembly
_atom_site_disorder_group
Co1 Co 0.35846(9) 0.5754(4) 0.19703(14) 0.0283(9) Uani 1 1 d . . .
O3 O 0.3490(4) 0.3820(16) 0.2243(7) 0.052(3) Uani 1 1 d . . .
H3A H 0.3260 0.3701 0.2271 0.079 Uiso 1 1 d RD . .
H3B H 0.3538 0.3156 0.1986 0.079 Uiso 1 1 d RD . .
O1 O 0.3945(4) 0.5977(19) 0.2637(6) 0.0341(13) Uani 1 1 d . . .
O2 O 0.3941(4) 0.5375(18) 0.1550(6) 0.0341(13) Uani 1 1 d . . .
N2 N 0.3227(5) 0.580(2) 0.1264(8) 0.029(3) Uani 1 1 d . . .
N1 N 0.3251(5) 0.6530(19) 0.2350(8) 0.033(4) Uani 1 1 d . . .
C1 C 0.3915(7) 0.591(3) 0.3175(10) 0.0342(19) Uani 1 1 d . . .
C2 C 0.4216(7) 0.564(3) 0.3653(10) 0.0342(19) Uani 1 1 d . . .
C3 C 0.4152(7) 0.556(2) 0.4236(10) 0.0342(19) Uani 1 1 d . . .
H3 H 0.4344 0.5293 0.4541 0.041 Uiso 1 1 calc R . .
C4 C 0.3843(7) 0.584(3) 0.4410(10) 0.0342(19) Uani 1 1 d . . .
C5 C 0.3539(7) 0.616(2) 0.3990(8) 0.0342(19) Uani 1 1 d D . .
H5 H 0.3319 0.6335 0.4093 0.041 Uiso 1 1 calc R . .
C6 C 0.3591(7) 0.621(3) 0.3370(8) 0.0342(19) Uani 1 1 d D . .
C15 C 0.3269(6) 0.659(3) 0.2924(11) 0.046(5) Uani 1 1 d . . .
H15 H 0.3069 0.6895 0.3063 0.055 Uiso 1 1 calc R . .
C11 C 0.4552(7) 0.545(3) 0.3501(10) 0.038(2) Uani 1 1 d . . .
C13 C 0.4573(8) 0.413(3) 0.3134(11) 0.047(6) Uani 1 1 d . . .
H13A H 0.4510 0.3337 0.3351 0.071 Uiso 1 1 calc R . .
H13B H 0.4813 0.4012 0.3073 0.071 Uiso 1 1 calc R . .
H13C H 0.4411 0.4199 0.2748 0.071 Uiso 1 1 calc R . .
C14 C 0.4677(7) 0.688(2) 0.3204(11) 0.043(6) Uani 1 1 d . . .
H14A H 0.4516 0.7067 0.2825 0.065 Uiso 1 1 calc R . .
H14B H 0.4916 0.6762 0.3137 0.065 Uiso 1 1 calc R . .
H14C H 0.4673 0.7644 0.3478 0.065 Uiso 1 1 calc R . .
C12 C 0.4847(9) 0.516(4) 0.4050(10) 0.082(7) Uani 1 1 d . . .
H12A H 0.4869 0.5942 0.4324 0.124 Uiso 1 1 calc R . .
H12B H 0.5069 0.5027 0.3923 0.124 Uiso 1 1 calc R . .
H12C H 0.4790 0.4341 0.4253 0.124 Uiso 1 1 calc R . .
C7 C 0.3796(7) 0.572(3) 0.5033(9) 0.0342(19) Uani 1 1 d . . .
C10 C 0.3927(7) 0.426(2) 0.5272(9) 0.047(4) Uani 1 1 d . . .
H10A H 0.3773 0.3562 0.5050 0.071 Uiso 1 1 calc R . .
H10B H 0.3921 0.4195 0.5695 0.071 Uiso 1 1 calc R . .
H10C H 0.4167 0.4120 0.5219 0.071 Uiso 1 1 calc R . .
C9 C 0.4073(8) 0.688(3) 0.5419(10) 0.047(4) Uani 1 1 d . . .
H9A H 0.4315 0.6624 0.5415 0.071 Uiso 1 1 calc R . .
H9B H 0.4041 0.6912 0.5831 0.071 Uiso 1 1 calc R . .
H9C H 0.4022 0.7782 0.5236 0.071 Uiso 1 1 calc R . .
C8 C 0.3449(8) 0.605(2) 0.5153(9) 0.047(4) Uani 1 1 d . . .
H8A H 0.3378 0.6962 0.4997 0.071 Uiso 1 1 calc R . .
H8B H 0.3461 0.6037 0.5583 0.071 Uiso 1 1 calc R . .
H8C H 0.3277 0.5377 0.4959 0.071 Uiso 1 1 calc R . .
C31 C 0.2935(5) 0.7088(19) 0.1946(8) 0.035(3) Uani 1 1 d . . .
H31 H 0.3004 0.7972 0.1785 0.041 Uiso 1 1 calc R . .
C32 C 0.2616(5) 0.733(2) 0.2152(9) 0.037(2) Uani 1 1 d . . .
H32A H 0.2661 0.8062 0.2454 0.044 Uiso 1 1 calc R . .
H32B H 0.2560 0.6490 0.2355 0.044 Uiso 1 1 calc R . .
C33 C 0.2298(5) 0.771(2) 0.1690(8) 0.034(3) Uani 1 1 d . . .
H33A H 0.2326 0.8653 0.1547 0.040 Uiso 1 1 calc R . .
H33B H 0.2087 0.7698 0.1868 0.040 Uiso 1 1 calc R . .
C34 C 0.2249(5) 0.672(2) 0.1168(9) 0.040(4) Uani 1 1 d . . .
H34A H 0.2168 0.5832 0.1294 0.048 Uiso 1 1 calc R . .
H34B H 0.2063 0.7076 0.0841 0.048 Uiso 1 1 calc R . .
C35 C 0.2582(6) 0.651(3) 0.0937(9) 0.037(2) Uani 1 1 d . . .
H35A H 0.2537 0.5832 0.0609 0.044 Uiso 1 1 calc R . .
H35B H 0.2652 0.7376 0.0777 0.044 Uiso 1 1 calc R . .
C36 C 0.2866(5) 0.602(2) 0.1409(8) 0.031(3) Uani 1 1 d . . .
H36 H 0.2791 0.5134 0.1561 0.037 Uiso 1 1 calc R . .
C30 C 0.3269(6) 0.570(3) 0.0738(9) 0.029(4) Uani 1 1 d . . .
H30 H 0.3070 0.5919 0.0436 0.035 Uiso 1 1 calc R . .
C21 C 0.3574(6) 0.531(2) 0.0540(10) 0.0269(17) Uani 1 1 d . . .
C20 C 0.3551(6) 0.517(2) -0.0092(10) 0.0269(17) Uani 1 1 d . . .
H20 H 0.3333 0.5273 -0.0366 0.032 Uiso 1 1 calc R . .
C19 C 0.3845(6) 0.488(2) -0.0279(9) 0.0269(17) Uani 1 1 d . . .
C18 C 0.4179(6) 0.481(2) 0.0148(9) 0.0269(17) Uani 1 1 d . . .
H18 H 0.4388 0.4719 -0.0001 0.032 Uiso 1 1 calc R . .
C17 C 0.4207(6) 0.486(2) 0.0730(10) 0.0269(17) Uani 1 1 d . . .
C16 C 0.3915(6) 0.518(2) 0.0970(10) 0.0269(17) Uani 1 1 d . . .
C26 C 0.4568(7) 0.466(3) 0.1166(10) 0.038(2) Uani 1 1 d . . .
C29 C 0.4875(7) 0.441(3) 0.0809(11) 0.040(4) Uani 1 1 d . . .
H29A H 0.4825 0.3585 0.0567 0.060 Uiso 1 1 calc R . .
H29B H 0.5100 0.4305 0.1092 0.060 Uiso 1 1 calc R . .
H29C H 0.4889 0.5197 0.0550 0.060 Uiso 1 1 calc R . .
C27 C 0.4674(7) 0.593(3) 0.1540(11) 0.040(4) Uani 1 1 d . . .
H27A H 0.4667 0.6721 0.1279 0.060 Uiso 1 1 calc R . .
H27B H 0.4912 0.5811 0.1777 0.060 Uiso 1 1 calc R . .
H27C H 0.4510 0.6067 0.1806 0.060 Uiso 1 1 calc R . .
C28 C 0.4564(7) 0.348(3) 0.1561(11) 0.040(4) Uani 1 1 d . . .
H28A H 0.4369 0.3578 0.1767 0.060 Uiso 1 1 calc R . .
H28B H 0.4786 0.3444 0.1854 0.060 Uiso 1 1 calc R . .
H28C H 0.4534 0.2642 0.1324 0.060 Uiso 1 1 calc R . .
C22 C 0.3838(8) 0.487(3) -0.0976(10) 0.0342(19) Uani 1 1 d . . .
C24 C 0.3956(9) 0.335(3) -0.1088(10) 0.053(5) Uani 1 1 d . . .
H24A H 0.4198 0.3208 -0.0871 0.079 Uiso 1 1 calc R . .
H24B H 0.3943 0.3218 -0.1515 0.079 Uiso 1 1 calc R . .
H24C H 0.3800 0.2705 -0.0948 0.079 Uiso 1 1 calc R . .
C25 C 0.4116(8) 0.599(3) -0.1118(10) 0.053(5) Uani 1 1 d . . .
H25A H 0.4043 0.6904 -0.1023 0.079 Uiso 1 1 calc R . .
H25B H 0.4125 0.5946 -0.1541 0.079 Uiso 1 1 calc R . .
H25C H 0.4349 0.5792 -0.0877 0.079 Uiso 1 1 calc R . .
C23 C 0.3487(8) 0.515(3) -0.1338(9) 0.053(5) Uani 1 1 d . . .
H23A H 0.3317 0.4513 -0.1225 0.079 Uiso 1 1 calc R . .
H23B H 0.3490 0.5027 -0.1759 0.079 Uiso 1 1 calc R . .
H23C H 0.3419 0.6087 -0.1269 0.079 Uiso 1 1 calc R . .
Cl3 Cl 0.3679(4) -0.0361(18) 0.1960(5) 0.101(5) Uani 0.832(11) 1 d PD A 1
Cl4 Cl 0.4385(4) 0.0454(17) 0.2307(6) 0.122(6) Uani 0.832(11) 1 d PD A 1
C74 C 0.4100(5) -0.087(3) 0.2202(13) 0.082(7) Uani 0.832(11) 1 d PD A 1
H74A H 0.4120 -0.1374 0.2582 0.099 Uiso 0.832(11) 1 calc PR A 1
H74B H 0.4165 -0.1510 0.1908 0.099 Uiso 0.832(11) 1 calc PR A 1
Sb1 Sb 0.26091(5) 1.37171(14) 0.61570(9) 0.0476(6) Uani 1 1 d . . .
F1 F 0.2326(5) 1.2274(16) 0.6235(7) 0.081(4) Uani 1 1 d . . .
F2 F 0.2359(5) 1.454(2) 0.6666(7) 0.078(4) Uani 1 1 d . . .
F3 F 0.2901(5) 1.296(3) 0.6904(7) 0.106(6) Uani 1 1 d D . .
F4 F 0.2915(6) 1.5164(19) 0.6244(8) 0.081(4) Uani 1 1 d . . .
F5 F 0.2875(5) 1.2683(18) 0.5732(6) 0.078(4) Uani 1 1 d . . .
F6 F 0.2332(5) 1.475(3) 0.5503(7) 0.106(6) Uani 1 1 d . . .
Sb2 Sb 0.26048(5) 0.17567(15) 0.11398(8) 0.0454(6) Uani 1 1 d . . .
F7 F 0.2320(5) 0.1006(18) 0.0529(7) 0.074(4) Uani 1 1 d . . .
F8 F 0.2845(5) 0.246(2) 0.0599(8) 0.106(5) Uani 1 1 d . . .
F9 F 0.2866(4) 0.2686(17) 0.1739(6) 0.074(4) Uani 1 1 d D . .
F10 F 0.2348(6) 0.096(3) 0.1673(9) 0.106(5) Uani 1 1 d . . .
F11 F 0.2911(6) 0.032(2) 0.1284(12) 0.127(6) Uani 1 1 d . . .
F12 F 0.2297(5) 0.327(2) 0.0941(11) 0.127(6) Uani 1 1 d . . .
Co2 Co 0.35742(9) 0.9728(3) 0.69445(13) 0.0250(9) Uani 1 1 d . . .
O6 O 0.3530(4) 1.1877(16) 0.7065(8) 0.052(3) Uani 1 1 d D . .
H6A H 0.3319 1.2316 0.6815 0.079 Uiso 1 1 d RD . .
H6B H 0.3517 1.2174 0.7466 0.079 Uiso 1 1 d RD . .
O4 O 0.3914(4) 1.0043(19) 0.6515(6) 0.0341(13) Uani 1 1 d . . .
O5 O 0.3926(4) 0.9647(19) 0.7641(6) 0.0341(13) Uani 1 1 d . . .
N4 N 0.3214(4) 0.9289(19) 0.7362(7) 0.029(3) Uani 1 1 d . . .
N3 N 0.3234(5) 0.938(2) 0.6267(8) 0.033(4) Uani 1 1 d . . .
C37 C 0.3887(7) 1.020(2) 0.5945(10) 0.0342(19) Uani 1 1 d . . .
C38 C 0.4212(7) 1.049(2) 0.5738(10) 0.0342(19) Uani 1 1 d . . .
C39 C 0.4153(7) 1.070(3) 0.5085(9) 0.0342(19) Uani 1 1 d . . .
H39 H 0.4344 1.1049 0.4934 0.041 Uiso 1 1 calc R . .
C40 C 0.3847(7) 1.043(2) 0.4674(10) 0.0342(19) Uani 1 1 d . . .
C41 C 0.3549(7) 1.016(2) 0.4923(10) 0.0342(19) Uani 1 1 d . . .
H41 H 0.3327 1.0074 0.4660 0.041 Uiso 1 1 calc R . .
C42 C 0.3564(7) 1.002(2) 0.5545(10) 0.0342(19) Uani 1 1 d . . .
C51 C 0.3250(7) 0.968(3) 0.5712(11) 0.046(5) Uani 1 1 d . . .
H51 H 0.3039 0.9663 0.5416 0.055 Uiso 1 1 calc R . .
C47 C 0.4557(7) 1.065(3) 0.6122(10) 0.038(2) Uani 1 1 d . . .
C49 C 0.4534(8) 1.195(4) 0.6528(10) 0.061(8) Uani 1 1 d . . .
H49A H 0.4479 1.2757 0.6277 0.092 Uiso 1 1 calc R . .
H49B H 0.4760 1.2077 0.6804 0.092 Uiso 1 1 calc R . .
H49C H 0.4350 1.1801 0.6754 0.092 Uiso 1 1 calc R . .
C50 C 0.4665(8) 0.934(3) 0.6482(14) 0.065(9) Uani 1 1 d . . .
H50A H 0.4496 0.9150 0.6734 0.098 Uiso 1 1 calc R . .
H50B H 0.4899 0.9455 0.6732 0.098 Uiso 1 1 calc R . .
H50C H 0.4667 0.8572 0.6209 0.098 Uiso 1 1 calc R . .
C48 C 0.4847(7) 1.097(4) 0.5795(12) 0.069(9) Uani 1 1 d . . .
H48A H 0.4859 1.0247 0.5505 0.103 Uiso 1 1 calc R . .
H48B H 0.5072 1.1024 0.6081 0.103 Uiso 1 1 calc R . .
H48C H 0.4799 1.1846 0.5588 0.103 Uiso 1 1 calc R . .
C43 C 0.3849(7) 1.065(3) 0.4033(10) 0.0342(19) Uani 1 1 d . . .
C45 C 0.3929(6) 1.206(3) 0.3879(11) 0.046(3) Uani 1 1 d . . .
H45A H 0.3746 1.2674 0.3958 0.069 Uiso 1 1 calc R . .
H45B H 0.3938 1.2103 0.3456 0.069 Uiso 1 1 calc R . .
H45C H 0.4157 1.2334 0.4120 0.069 Uiso 1 1 calc R . .
C46 C 0.4107(6) 0.972(3) 0.3864(11) 0.046(3) Uani 1 1 d . . .
H46A H 0.4341 0.9937 0.4099 0.069 Uiso 1 1 calc R . .
H46B H 0.4106 0.9835 0.3440 0.069 Uiso 1 1 calc R . .
H46C H 0.4047 0.8778 0.3941 0.069 Uiso 1 1 calc R . .
C44 C 0.3479(6) 1.025(3) 0.3645(11) 0.046(3) Uani 1 1 d . . .
H44A H 0.3423 0.9309 0.3728 0.069 Uiso 1 1 calc R . .
H44B H 0.3484 1.0348 0.3222 0.069 Uiso 1 1 calc R . .
H44C H 0.3300 1.0864 0.3743 0.069 Uiso 1 1 calc R . .
C67 C 0.2906(5) 0.872(2) 0.6408(9) 0.035(3) Uani 1 1 d . . .
H67 H 0.2963 0.7728 0.6477 0.041 Uiso 1 1 calc R . .
C68 C 0.2577(6) 0.878(3) 0.5883(10) 0.037(2) Uani 1 1 d . . .
H68A H 0.2520 0.9736 0.5764 0.044 Uiso 1 1 calc R . .
H68B H 0.2623 0.8272 0.5534 0.044 Uiso 1 1 calc R . .
C69 C 0.2270(5) 0.812(2) 0.6110(9) 0.034(3) Uani 1 1 d . . .
H69A H 0.2049 0.8303 0.5820 0.040 Uiso 1 1 calc R . .
H69B H 0.2304 0.7114 0.6128 0.040 Uiso 1 1 calc R . .
C70 C 0.2230(5) 0.862(2) 0.6729(8) 0.040(4) Uani 1 1 d . . .
H70A H 0.2160 0.9596 0.6702 0.048 Uiso 1 1 calc R . .
H70B H 0.2042 0.8098 0.6858 0.048 Uiso 1 1 calc R . .
C71 C 0.2571(5) 0.846(2) 0.7190(9) 0.037(2) Uani 1 1 d . . .
H71A H 0.2634 0.7484 0.7245 0.044 Uiso 1 1 calc R . .
H71B H 0.2545 0.8842 0.7577 0.044 Uiso 1 1 calc R . .
C72 C 0.2854(5) 0.924(2) 0.6953(8) 0.031(3) Uani 1 1 d . . .
H72 H 0.2771 1.0199 0.6881 0.037 Uiso 1 1 calc R . .
C66 C 0.3260(5) 0.914(2) 0.7928(9) 0.029(4) Uani 1 1 d . . .
H66 H 0.3061 0.8866 0.8078 0.035 Uiso 1 1 calc R . .
C57 C 0.3568(6) 0.934(2) 0.8346(9) 0.0269(17) Uani 1 1 d . . .
C56 C 0.3556(6) 0.937(2) 0.8936(9) 0.0269(17) Uani 1 1 d . . .
H56 H 0.3330 0.9211 0.9019 0.032 Uiso 1 1 calc R . .
C55 C 0.3819(6) 0.959(3) 0.9431(10) 0.0269(17) Uani 1 1 d . . .
C54 C 0.4149(6) 0.980(2) 0.9232(10) 0.0269(17) Uani 1 1 d . . .
H54 H 0.4352 0.9956 0.9535 0.032 Uiso 1 1 calc R . .
C53 C 0.4200(6) 0.980(3) 0.8677(10) 0.0269(17) Uani 1 1 d . . .
C52 C 0.3896(6) 0.957(3) 0.8211(10) 0.0269(17) Uani 1 1 d . . .
C62 C 0.4579(7) 1.002(3) 0.8528(11) 0.038(2) Uani 1 1 d . . .
C64 C 0.4569(7) 1.124(3) 0.8120(11) 0.046(3) Uani 1 1 d . . .
H64A H 0.4359 1.1189 0.7799 0.069 Uiso 1 1 calc R . .
H64B H 0.4779 1.1248 0.7949 0.069 Uiso 1 1 calc R . .
H64C H 0.4560 1.2085 0.8347 0.069 Uiso 1 1 calc R . .
C65 C 0.4857(6) 1.018(3) 0.9114(10) 0.046(3) Uani 1 1 d . . .
H65A H 0.4813 1.1018 0.9317 0.069 Uiso 1 1 calc R . .
H65B H 0.5092 1.0214 0.9024 0.069 Uiso 1 1 calc R . .
H65C H 0.4843 0.9392 0.9373 0.069 Uiso 1 1 calc R . .
C63 C 0.4670(7) 0.890(3) 0.8190(11) 0.046(3) Uani 1 1 d . . .
H63A H 0.4642 0.8042 0.8394 0.069 Uiso 1 1 calc R . .
H63B H 0.4915 0.8993 0.8151 0.069 Uiso 1 1 calc R . .
H63C H 0.4516 0.8896 0.7794 0.069 Uiso 1 1 calc R . .
C58 C 0.3825(7) 0.962(3) 1.0101(9) 0.0342(19) Uani 1 1 d . . .
C60 C 0.3864(7) 1.104(3) 1.0342(10) 0.052(5) Uani 1 1 d . . .
H60A H 0.4095 1.1397 1.0312 0.078 Uiso 1 1 calc R . .
H60B H 0.3844 1.1029 1.0760 0.078 Uiso 1 1 calc R . .
H60C H 0.3680 1.1617 1.0112 0.078 Uiso 1 1 calc R . .
C61 C 0.4069(8) 0.871(4) 1.0426(11) 0.052(5) Uani 1 1 d . . .
H61A H 0.4003 0.7773 1.0303 0.078 Uiso 1 1 calc R . .
H61B H 0.4072 0.8815 1.0852 0.078 Uiso 1 1 calc R . .
H61C H 0.4302 0.8909 1.0352 0.078 Uiso 1 1 calc R . .
C59 C 0.3429(7) 0.917(3) 1.0184(11) 0.052(5) Uani 1 1 d . . .
H59A H 0.3257 0.9843 0.9984 0.078 Uiso 1 1 calc R . .
H59B H 0.3424 0.9146 1.0609 0.078 Uiso 1 1 calc R . .
H59C H 0.3370 0.8271 1.0008 0.078 Uiso 1 1 calc R . .
Cl1 Cl 0.3669(4) 1.6067(18) 0.6948(6) 0.087(5) Uani 0.696(13) 1 d PD B 1
Cl2 Cl 0.4387(4) 1.5102(19) 0.7239(7) 0.100(6) Uani 0.696(13) 1 d PD B 1
C73 C 0.3962(5) 1.481(3) 0.7177(15) 0.082(7) Uani 0.696(13) 1 d PD B 1
H73A H 0.3928 1.4498 0.7571 0.099 Uiso 0.696(13) 1 calc PR B 1
H73B H 0.3899 1.4032 0.6900 0.099 Uiso 0.696(13) 1 calc PR B 1
Cl5 Cl 0.3971(11) 0.176(5) 0.235(2) 0.087(5) Uani 0.168(11) 1 d PD A 2
Cl6 Cl 0.3793(11) -0.127(6) 0.177(3) 0.100(6) Uani 0.168(11) 1 d PD A 2
C75 C 0.400(3) 0.014(7) 0.210(6) 0.082(7) Uani 0.168(11) 1 d PD A 2
H75A H 0.4145 -0.0276 0.2463 0.099 Uiso 0.168(11) 1 calc PR A 2
H75B H 0.4174 0.0293 0.1840 0.099 Uiso 0.168(11) 1 calc PR A 2
O7 O 0.4005(13) 1.376(4) 0.724(2) 0.052(3) Uani 0.304(13) 1 d PGD B 2
H7A H 0.3811 1.3446 0.7020 0.079 Uiso 0.304(13) 1 d PGD B 2
H7B H 0.4075 1.4463 0.7061 0.079 Uiso 0.304(13) 1 d PGD B 2
O8 O 0.4121(13) 1.650(4) 0.715(3) 0.052(3) Uani 0.304(13) 1 d PGD B 2
H8D H 0.4325 1.6300 0.7373 0.079 Uiso 0.304(13) 1 d PGD B 2
H8E H 0.3966 1.6573 0.7372 0.079 Uiso 0.304(13) 1 d PGD B 2

loop_
_atom_site_aniso_label
_atom_site_aniso_U_11
_atom_site_aniso_U_22
_atom_site_aniso_U_33
_atom_site_aniso_U_23
_atom_site_aniso_U_13
_atom_site_aniso_U_12
Co1 0.024(2) 0.031(2) 0.0281(18) 0.0013(17) 0.0008(14) -0.0027(16)
O3 0.049(5) 0.025(5) 0.082(8) 0.008(6) 0.013(5) 0.007(6)
O1 0.029(3) 0.049(4) 0.023(3) 0.000(5) 0.002(2) -0.003(6)
O2 0.029(3) 0.049(4) 0.023(3) 0.000(5) 0.002(2) -0.003(6)
N2 0.019(7) 0.037(8) 0.028(7) 0.002(6) -0.002(5) -0.004(6)
N1 0.040(8) 0.031(8) 0.031(7) -0.009(6) 0.014(6) 0.002(6)
C1 0.051(5) 0.021(4) 0.027(4) -0.001(3) -0.001(3) 0.000(4)
C2 0.051(5) 0.021(4) 0.027(4) -0.001(3) -0.001(3) 0.000(4)
C3 0.051(5) 0.021(4) 0.027(4) -0.001(3) -0.001(3) 0.000(4)
C4 0.051(5) 0.021(4) 0.027(4) -0.001(3) -0.001(3) 0.000(4)
C5 0.051(5) 0.021(4) 0.027(4) -0.001(3) -0.001(3) 0.000(4)
C6 0.051(5) 0.021(4) 0.027(4) -0.001(3) -0.001(3) 0.000(4)
C15 0.036(11) 0.050(12) 0.046(11) 0.009(10) -0.004(9) -0.018(9)
C11 0.032(4) 0.042(5) 0.034(4) -0.017(8) -0.003(3) 0.006(8)
C13 0.071(16) 0.033(13) 0.039(13) -0.013(10) 0.016(11) 0.025(11)
C14 0.049(13) 0.016(12) 0.064(14) -0.007(11) 0.012(11) -0.014(10)
C12 0.121(17) 0.103(17) 0.019(8) 0.003(9) 0.003(9) 0.040(14)
C7 0.050(5) 0.027(4) 0.024(4) -0.010(7) 0.004(3) -0.002(9)
C10 0.093(13) 0.029(8) 0.019(7) -0.013(6) 0.011(7) 0.004(8)
C9 0.093(13) 0.029(8) 0.019(7) -0.013(6) 0.011(7) 0.004(8)
C8 0.093(13) 0.029(8) 0.019(7) -0.013(6) 0.011(7) 0.004(8)
C31 0.028(7) 0.018(7) 0.049(8) 0.004(7) -0.009(7) -0.005(6)
C32 0.043(5) 0.040(6) 0.026(4) -0.017(6) 0.005(3) -0.009(7)
C33 0.032(8) 0.024(8) 0.042(8) 0.001(7) 0.003(6) 0.010(6)
C34 0.036(8) 0.040(9) 0.041(8) 0.008(8) 0.003(6) -0.005(8)
C35 0.043(5) 0.040(6) 0.026(4) -0.017(6) 0.005(3) -0.009(7)
C36 0.031(7) 0.035(8) 0.026(7) 0.004(7) 0.005(6) 0.001(6)
C30 0.021(9) 0.042(10) 0.023(9) 0.009(8) 0.002(7) -0.018(8)
C21 0.022(4) 0.022(4) 0.035(4) 0.005(3) 0.004(3) 0.000(3)
C20 0.022(4) 0.022(4) 0.035(4) 0.005(3) 0.004(3) 0.000(3)
C19 0.022(4) 0.022(4) 0.035(4) 0.005(3) 0.004(3) 0.000(3)
C18 0.022(4) 0.022(4) 0.035(4) 0.005(3) 0.004(3) 0.000(3)
C17 0.022(4) 0.022(4) 0.035(4) 0.005(3) 0.004(3) 0.000(3)
C16 0.022(4) 0.022(4) 0.035(4) 0.005(3) 0.004(3) 0.000(3)
C26 0.032(4) 0.042(5) 0.034(4) -0.017(8) -0.003(3) 0.006(8)
C29 0.034(8) 0.039(9) 0.049(8) 0.013(8) 0.011(7) 0.001(7)
C27 0.034(8) 0.039(9) 0.049(8) 0.013(8) 0.011(7) 0.001(7)
C28 0.034(8) 0.039(9) 0.049(8) 0.013(8) 0.011(7) 0.001(7)
C22 0.050(5) 0.027(4) 0.024(4) -0.010(7) 0.004(3) -0.002(9)
C24 0.107(13) 0.042(9) 0.013(6) 0.006(6) 0.021(7) 0.029(8)
C25 0.107(13) 0.042(9) 0.013(6) 0.006(6) 0.021(7) 0.029(8)
C23 0.107(13) 0.042(9) 0.013(6) 0.006(6) 0.021(7) 0.029(8)
Cl3 0.117(11) 0.141(12) 0.044(6) 0.000(7) 0.015(6) -0.013(9)
Cl4 0.103(11) 0.130(13) 0.127(10) 0.064(10) 0.006(8) -0.043(10)
C74 0.121(17) 0.103(17) 0.019(8) 0.003(9) 0.003(9) 0.040(14)
Sb1 0.0366(12) 0.0280(12) 0.0754(15) -0.0108(10) 0.0052(10) 0.0061(9)
F1 0.114(11) 0.050(8) 0.088(8) 0.002(6) 0.038(7) -0.025(7)
F2 0.113(10) 0.074(8) 0.064(7) 0.011(6) 0.055(7) 0.047(7)
F3 0.072(9) 0.171(15) 0.063(7) 0.018(8) -0.012(6) 0.056(9)
F4 0.114(11) 0.050(8) 0.088(8) 0.002(6) 0.038(7) -0.025(7)
F5 0.113(10) 0.074(8) 0.064(7) 0.011(6) 0.055(7) 0.047(7)
F6 0.072(9) 0.171(15) 0.063(7) 0.018(8) -0.012(6) 0.056(9)
Sb2 0.0442(13) 0.0289(12) 0.0591(13) -0.0127(10) 0.0020(10) 0.0026(10)
F7 0.083(9) 0.065(8) 0.077(7) -0.048(6) 0.023(6) -0.025(6)
F8 0.083(10) 0.117(13) 0.109(10) 0.008(9) -0.002(8) -0.036(9)
F9 0.083(9) 0.065(8) 0.077(7) -0.048(6) 0.023(6) -0.025(6)
F10 0.083(10) 0.117(13) 0.109(10) 0.008(9) -0.002(8) -0.036(9)
F11 0.087(11) 0.071(10) 0.206(15) 0.030(10) -0.008(10) 0.040(8)
F12 0.087(11) 0.071(10) 0.206(15) 0.030(10) -0.008(10) 0.040(8)
Co2 0.036(2) 0.0199(19) 0.0181(16) 0.0044(15) 0.0047(15) -0.0003(16)
O6 0.049(5) 0.025(5) 0.082(8) 0.008(6) 0.013(5) 0.007(6)
O4 0.029(3) 0.049(4) 0.023(3) 0.000(5) 0.002(2) -0.003(6)
O5 0.029(3) 0.049(4) 0.023(3) 0.000(5) 0.002(2) -0.003(6)
N4 0.019(7) 0.037(8) 0.028(7) 0.002(6) -0.002(5) -0.004(6)
N3 0.040(8) 0.031(8) 0.031(7) -0.009(6) 0.014(6) 0.002(6)
C37 0.051(5) 0.021(4) 0.027(4) -0.001(3) -0.001(3) 0.000(4)
C38 0.051(5) 0.021(4) 0.027(4) -0.001(3) -0.001(3) 0.000(4)
C39 0.051(5) 0.021(4) 0.027(4) -0.001(3) -0.001(3) 0.000(4)
C40 0.051(5) 0.021(4) 0.027(4) -0.001(3) -0.001(3) 0.000(4)
C41 0.051(5) 0.021(4) 0.027(4) -0.001(3) -0.001(3) 0.000(4)
C42 0.051(5) 0.021(4) 0.027(4) -0.001(3) -0.001(3) 0.000(4)
C51 0.036(11) 0.050(12) 0.046(11) 0.009(10) -0.004(9) -0.018(9)
C47 0.032(4) 0.042(5) 0.034(4) -0.017(8) -0.003(3) 0.006(8)
C49 0.070(19) 0.08(2) 0.021(11) 0.001(14) -0.011(11) -0.022(16)
C50 0.040(15) 0.055(19) 0.09(2) -0.006(16) 0.000(14) 0.011(13)
C48 0.021(12) 0.13(3) 0.058(16) -0.036(17) 0.021(11) -0.026(15)
C43 0.050(5) 0.027(4) 0.024(4) -0.010(7) 0.004(3) -0.002(9)
C45 0.028(6) 0.063(8) 0.048(6) 0.002(6) 0.010(5) 0.009(5)
C46 0.028(6) 0.063(8) 0.048(6) 0.002(6) 0.010(5) 0.009(5)
C44 0.028(6) 0.063(8) 0.048(6) 0.002(6) 0.010(5) 0.009(5)
C67 0.028(7) 0.018(7) 0.049(8) 0.004(7) -0.009(7) -0.005(6)
C68 0.043(5) 0.040(6) 0.026(4) -0.017(6) 0.005(3) -0.009(7)
C69 0.032(8) 0.024(8) 0.042(8) 0.001(7) 0.003(6) 0.010(6)
C70 0.036(8) 0.040(9) 0.041(8) 0.008(8) 0.003(6) -0.005(8)
C71 0.043(5) 0.040(6) 0.026(4) -0.017(6) 0.005(3) -0.009(7)
C72 0.031(7) 0.035(8) 0.026(7) 0.004(7) 0.005(6) 0.001(6)
C66 0.021(9) 0.042(10) 0.023(9) 0.009(8) 0.002(7) -0.018(8)
C57 0.022(4) 0.022(4) 0.035(4) 0.005(3) 0.004(3) 0.000(3)
C56 0.022(4) 0.022(4) 0.035(4) 0.005(3) 0.004(3) 0.000(3)
C55 0.022(4) 0.022(4) 0.035(4) 0.005(3) 0.004(3) 0.000(3)
C54 0.022(4) 0.022(4) 0.035(4) 0.005(3) 0.004(3) 0.000(3)
C53 0.022(4) 0.022(4) 0.035(4) 0.005(3) 0.004(3) 0.000(3)
C52 0.022(4) 0.022(4) 0.035(4) 0.005(3) 0.004(3) 0.000(3)
C62 0.032(4) 0.042(5) 0.034(4) -0.017(8) -0.003(3) 0.006(8)
C64 0.028(6) 0.063(8) 0.048(6) 0.002(6) 0.010(5) 0.009(5)
C65 0.028(6) 0.063(8) 0.048(6) 0.002(6) 0.010(5) 0.009(5)
C63 0.028(6) 0.063(8) 0.048(6) 0.002(6) 0.010(5) 0.009(5)
C58 0.050(5) 0.027(4) 0.024(4) -0.010(7) 0.004(3) -0.002(9)
C60 0.056(10) 0.063(11) 0.038(8) 0.014(8) 0.014(7) -0.006(9)
C61 0.056(10) 0.063(11) 0.038(8) 0.014(8) 0.014(7) -0.006(9)
C59 0.056(10) 0.063(11) 0.038(8) 0.014(8) 0.014(7) -0.006(9)
Cl1 0.064(8) 0.103(10) 0.095(9) 0.020(8) 0.022(7) 0.017(7)
Cl2 0.054(8) 0.116(13) 0.125(11) -0.038(10) 0.005(7) 0.012(8)
C73 0.121(17) 0.103(17) 0.019(8) 0.003(9) 0.003(9) 0.040(14)
Cl5 0.064(8) 0.103(10) 0.095(9) 0.020(8) 0.022(7) 0.017(7)
Cl6 0.054(8) 0.116(13) 0.125(11) -0.038(10) 0.005(7) 0.012(8)
C75 0.121(17) 0.103(17) 0.019(8) 0.003(9) 0.003(9) 0.040(14)
O7 0.049(5) 0.025(5) 0.082(8) 0.008(6) 0.013(5) 0.007(6)
O8 0.049(5) 0.025(5) 0.082(8) 0.008(6) 0.013(5) 0.007(6)

loop_
_atom_type_symbol
_atom_type_description
_atom_type_scat_dispersion_real
_atom_type_scat_dispersion_imag
_atom_type_scat_source
C C 0.0033 0.0016 'International Tables Vol C Tables 4.2.6.8 and 6.1.1.4'
N N 0.0061 0.0033 'International Tables Vol C Tables 4.2.6.8 and 6.1.1.4'
O O 0.0106 0.0060 'International Tables Vol C Tables 4.2.6.8 and 6.1.1.4'
F F 0.0171 0.0103 'International Tables Vol C Tables 4.2.6.8 and 6.1.1.4'
Co Co 0.3494 0.9721 'International Tables Vol C Tables 4.2.6.8 and 6.1.1.4'
Sb Sb -0.5866 1.5461 'International Tables Vol C Tables 4.2.6.8 and 6.1.1.4'
Cl Cl 0.1484 0.1585 'International Tables Vol C Tables 4.2.6.8 and 6.1.1.4'
H H 0.0000 0.0000 'International Tables Vol C Tables 4.2.6.8 and 6.1.1.4'

loop_
_geom_angle_atom_site_label_1
_geom_angle_atom_site_label_2
_geom_angle_atom_site_label_3
_geom_angle
O1 Co1 O3 90.5(7)
O1 Co1 O2 86.2(7)
O1 Co1 N2 171.6(9)
O1 Co1 N1 92.7(8)
O2 Co1 O3 99.9(7)
O2 Co1 N2 93.2(7)
N2 Co1 O3 97.8(7)
N1 Co1 O3 92.7(7)
N1 Co1 O2 167.3(8)
N1 Co1 N2 86.1(8)
Co1 O3 H3A 112.2
Co1 O3 H3B 112.5
H3A O3 H3B 106.6
C1 O1 Co1 126.0(16)
C16 O2 Co1 129.1(14)
C36 N2 Co1 111.2(12)
C30 N2 Co1 126.7(16)
C30 N2 C36 122.1(17)
C15 N1 Co1 126.4(17)
C15 N1 C31 118.4(19)
C31 N1 Co1 115.2(13)
O1 C1 C2 121(2)
O1 C1 C6 123(2)
C6 C1 C2 115(2)
C3 C2 C1 117(2)
C3 C2 C11 125(2)
C11 C2 C1 118(2)
C2 C3 H3 116.4
C4 C3 C2 127(2)
C4 C3 H3 116.4
C3 C4 C5 121(2)
C3 C4 C7 124(2)
C5 C4 C7 115(2)
C4 C5 H5 123.1
C4 C5 C6 114(2)
C6 C5 H5 123.1
C1 C6 C5 126(2)
C1 C6 C15 119.9(19)
C5 C6 C15 114(2)
N1 C15 C6 123(2)
N1 C15 H15 118.7
C6 C15 H15 118.7
C2 C11 C13 113(2)
C2 C11 C14 110(2)
C2 C11 C12 113(2)
C13 C11 C14 115.0(19)
C12 C11 C13 100(2)
C12 C11 C14 105(2)
C11 C13 H13A 109.5
C11 C13 H13B 109.5
C11 C13 H13C 109.5
H13A C13 H13B 109.5
H13A C13 H13C 109.5
H13B C13 H13C 109.5
C11 C14 H14A 109.5
C11 C14 H14B 109.5
C11 C14 H14C 109.5
H14A C14 H14B 109.5
H14A C14 H14C 109.5
H14B C14 H14C 109.5
C11 C12 H12A 109.5
C11 C12 H12B 109.5
C11 C12 H12C 109.5
H12A C12 H12B 109.5
H12A C12 H12C 109.5
H12B C12 H12C 109.5
C4 C7 C10 108.2(19)
C4 C7 C9 105(2)
C10 C7 C9 107.6(19)
C8 C7 C4 118(2)
C8 C7 C10 112(2)
C8 C7 C9 105.2(19)
C7 C10 H10A 109.5
C7 C10 H10B 109.5
C7 C10 H10C 109.5
H10A C10 H10B 109.5
H10A C10 H10C 109.5
H10B C10 H10C 109.5
C7 C9 H9A 109.5
C7 C9 H9B 109.5
C7 C9 H9C 109.5
H9A C9 H9B 109.5
H9A C9 H9C 109.5
H9B C9 H9C 109.5
C7 C8 H8A 109.5
C7 C8 H8B 109.5
C7 C8 H8C 109.5
H8A C8 H8B 109.5
H8A C8 H8C 109.5
H8B C8 H8C 109.5
N1 C31 H31 107.3
N1 C31 C36 102.9(14)
C32 C31 N1 121.1(17)
C32 C31 H31 107.3
C32 C31 C36 110.1(15)
C36 C31 H31 107.3
C31 C32 H32A 108.1
C31 C32 H32B 108.1
C31 C32 C33 116.8(17)
H32A C32 H32B 107.3
C33 C32 H32A 108.1
C33 C32 H32B 108.1
C32 C33 H33A 109.6
C32 C33 H33B 109.6
C32 C33 C34 110.1(16)
H33A C33 H33B 108.1
C34 C33 H33A 109.6
C34 C33 H33B 109.6
C33 C34 H34A 109.0
C33 C34 H34B 109.0
H34A C34 H34B 107.8
C35 C34 C33 112.8(17)
C35 C34 H34A 109.0
C35 C34 H34B 109.0
C34 C35 H35A 109.4
C34 C35 H35B 109.4
H35A C35 H35B 108.0
C36 C35 C34 111.1(17)
C36 C35 H35A 109.4
C36 C35 H35B 109.4
N2 C36 C31 104.2(14)
N2 C36 H36 108.1
C31 C36 H36 108.1
C35 C36 N2 118.4(16)
C35 C36 C31 109.6(16)
C35 C36 H36 108.1
N2 C30 H30 115.9
N2 C30 C21 128(2)
C21 C30 H30 115.9
C30 C21 C20 118(2)
C30 C21 C16 120(2)
C20 C21 C16 121(2)
C21 C20 H20 121.1
C19 C20 C21 118(2)
C19 C20 H20 121.1
C20 C19 C18 120(2)
C20 C19 C22 119(2)
C18 C19 C22 120(2)
C19 C18 H18 118.3
C17 C18 C19 123(2)
C17 C18 H18 118.3
C18 C17 C16 121(2)
C18 C17 C26 121(2)
C16 C17 C26 118.1(19)
O2 C16 C21 122(2)
O2 C16 C17 122(2)
C17 C16 C21 116(2)
C17 C26 C29 111.1(18)
C27 C26 C17 111(2)
C27 C26 C29 106(2)
C28 C26 C17 112(2)
C28 C26 C29 108(2)
C28 C26 C27 109.2(18)
C26 C29 H29A 109.5
C26 C29 H29B 109.5
C26 C29 H29C 109.5
H29A C29 H29B 109.5
H29A C29 H29C 109.5
H29B C29 H29C 109.5
C26 C27 H27A 109.5
C26 C27 H27B 109.5
C26 C27 H27C 109.5
H27A C27 H27B 109.5
H27A C27 H27C 109.5
H27B C27 H27C 109.5
C26 C28 H28A 109.5
C26 C28 H28B 109.5
C26 C28 H28C 109.5
H28A C28 H28B 109.5
H28A C28 H28C 109.5
H28B C28 H28C 109.5
C19 C22 C25 109.2(19)
C24 C22 C19 102.7(19)
C24 C22 C25 112(2)
C23 C22 C19 113(2)
C23 C22 C24 110(2)
C23 C22 C25 110(2)
C22 C24 H24A 109.5
C22 C24 H24B 109.5
C22 C24 H24C 109.5
H24A C24 H24B 109.5
H24A C24 H24C 109.5
H24B C24 H24C 109.5
C22 C25 H25A 109.5
C22 C25 H25B 109.5
C22 C25 H25C 109.5
H25A C25 H25B 109.5
H25A C25 H25C 109.5
H25B C25 H25C 109.5
C22 C23 H23A 109.5
C22 C23 H23B 109.5
C22 C23 H23C 109.5
H23A C23 H23B 109.5
H23A C23 H23C 109.5
H23B C23 H23C 109.5
Cl3 C74 H74A 109.1
Cl3 C74 H74B 109.1
Cl4 C74 Cl3 112.3(16)
Cl4 C74 H74A 109.1
Cl4 C74 H74B 109.1
H74A C74 H74B 107.9
F1 Sb1 F2 82.5(9)
F1 Sb1 F3 82.9(9)
F1 Sb1 F4 168.4(8)
F1 Sb1 F5 92.5(8)
F1 Sb1 F6 103.3(9)
F2 Sb1 F3 84.1(8)
F2 Sb1 F5 171.4(7)
F2 Sb1 F6 88.8(8)
F4 Sb1 F2 90.6(10)
F4 Sb1 F3 87.2(10)
F4 Sb1 F5 93.2(9)
F4 Sb1 F6 85.7(10)
F5 Sb1 F3 88.3(7)
F5 Sb1 F6 99.2(8)
F6 Sb1 F3 169.9(10)
F7 Sb2 F8 86.6(8)
F7 Sb2 F9 173.7(9)
F7 Sb2 F10 90.8(9)
F7 Sb2 F11 95.8(11)
F7 Sb2 F12 82.7(9)
F8 Sb2 F10 177.1(9)
F8 Sb2 F12 86.0(10)
F9 Sb2 F8 92.4(8)
F9 Sb2 F10 90.3(8)
F9 Sb2 F11 90.4(11)
F9 Sb2 F12 91.1(9)
F11 Sb2 F8 90.4(11)
F11 Sb2 F10 88.7(12)
F11 Sb2 F12 176.1(12)
F12 Sb2 F10 94.9(11)
O4 Co2 O6 89.5(7)
O4 Co2 O5 89.2(7)
O4 Co2 N4 176.1(8)
O4 Co2 N3 92.9(8)
O5 Co2 O6 89.7(8)
O5 Co2 N4 92.6(7)
N4 Co2 O6 94.0(7)
N3 Co2 O6 103.2(8)
N3 Co2 O5 166.9(9)
N3 Co2 N4 84.6(8)
Co2 O6 H6A 115.4
Co2 O6 H6B 115.9
H6A O6 H6B 102.5
C37 O4 Co2 130.1(16)
C52 O5 Co2 129.6(14)
C72 N4 Co2 112.3(12)
C66 N4 Co2 124.9(13)
C66 N4 C72 122.7(16)
C51 N3 Co2 126.7(17)
C51 N3 C67 120.6(19)
C67 N3 Co2 112.6(13)
O4 C37 C38 117(2)
O4 C37 C42 121(2)
C42 C37 C38 122(2)
C37 C38 C39 113(2)
C47 C38 C37 125(2)
C47 C38 C39 122(2)
C38 C39 H39 116.7
C40 C39 C38 127(3)
C40 C39 H39 116.7
C39 C40 C41 115(2)
C39 C40 C43 118(2)
C41 C40 C43 127(2)
C40 C41 H41 118.1
C40 C41 C42 124(2)
C42 C41 H41 118.1
C37 C42 C41 119(2)
C51 C42 C37 125(2)
C51 C42 C41 116(2)
N3 C51 C42 123(2)
N3 C51 H51 118.7
C42 C51 H51 118.7
C38 C47 C49 107(2)
C38 C47 C50 110(2)
C38 C47 C48 114(2)
C50 C47 C49 113.1(19)
C48 C47 C49 106(2)
C48 C47 C50 107(3)
C47 C49 H49A 109.5
C47 C49 H49B 109.5
C47 C49 H49C 109.5
H49A C49 H49B 109.5
H49A C49 H49C 109.5
H49B C49 H49C 109.5
C47 C50 H50A 109.5
C47 C50 H50B 109.5
C47 C50 H50C 109.5
H50A C50 H50B 109.5
H50A C50 H50C 109.5
H50B C50 H50C 109.5
C47 C48 H48A 109.5
C47 C48 H48B 109.5
C47 C48 H48C 109.5
H48A C48 H48B 109.5
H48A C48 H48C 109.5
H48B C48 H48C 109.5
C40 C43 C44 109(2)
C45 C43 C40 115(2)
C45 C43 C44 108(2)
C46 C43 C40 109(2)
C46 C43 C45 109(2)
C46 C43 C44 107(2)
C43 C45 H45A 109.5
C43 C45 H45B 109.5
C43 C45 H45C 109.5
H45A C45 H45B 109.5
H45A C45 H45C 109.5
H45B C45 H45C 109.5
C43 C46 H46A 109.5
C43 C46 H46B 109.5
C43 C46 H46C 109.5
H46A C46 H46B 109.5
H46A C46 H46C 109.5
H46B C46 H46C 109.5
C43 C44 H44A 109.5
C43 C44 H44B 109.5
C43 C44 H44C 109.5
H44A C44 H44B 109.5
H44A C44 H44C 109.5
H44B C44 H44C 109.5
N3 C67 H67 106.1
N3 C67 C68 114.1(17)
C68 C67 H67 106.1
C72 C67 N3 108.6(16)
C72 C67 H67 106.1
C72 C67 C68 115.1(17)
C67 C68 H68A 110.3
C67 C68 H68B 110.3
H68A C68 H68B 108.6
C69 C68 C67 106.9(18)
C69 C68 H68A 110.3
C69 C68 H68B 110.3
C68 C69 H69A 108.7
C68 C69 H69B 108.7
H69A C69 H69B 107.6
C70 C69 C68 114.2(16)
C70 C69 H69A 108.7
C70 C69 H69B 108.7
C69 C70 H70A 109.3
C69 C70 H70B 109.3
H70A C70 H70B 108.0
C71 C70 C69 111.5(16)
C71 C70 H70A 109.3
C71 C70 H70B 109.3
C70 C71 H71A 110.3
C70 C71 H71B 110.3
C70 C71 C72 106.9(17)
H71A C71 H71B 108.6
C72 C71 H71A 110.3
C72 C71 H71B 110.3
N4 C72 C71 116.0(15)
N4 C72 H72 107.2
C67 C72 N4 106.0(15)
C67 C72 C71 112.7(16)
C67 C72 H72 107.2
C71 C72 H72 107.2
N4 C66 H66 116.4
N4 C66 C57 127.2(19)
C57 C66 H66 116.4
C66 C57 C52 125(2)
C56 C57 C66 119(2)
C56 C57 C52 116(2)
C57 C56 H56 114.9
C57 C56 C55 130(2)
C55 C56 H56 114.9
C56 C55 C54 108(2)
C56 C55 C58 133(2)
C54 C55 C58 119(2)
C55 C54 H54 116.1
C53 C54 C55 128(2)
C53 C54 H54 116.1
C54 C53 C52 117(2)
C54 C53 C62 122(2)
C52 C53 C62 121.0(19)
O5 C52 C57 120(2)
O5 C52 C53 120(2)
C57 C52 C53 121(2)
C64 C62 C53 110(2)
C64 C62 C65 113(2)
C65 C62 C53 109.6(19)
C63 C62 C53 111(2)
C63 C62 C64 104(2)
C63 C62 C65 110(2)
C62 C64 H64A 109.5
C62 C64 H64B 109.5
C62 C64 H64C 109.5
H64A C64 H64B 109.5
H64A C64 H64C 109.5
H64B C64 H64C 109.5
C62 C65 H65A 109.5
C62 C65 H65B 109.5
C62 C65 H65C 109.5
H65A C65 H65B 109.5
H65A C65 H65C 109.5
H65B C65 H65C 109.5
C62 C63 H63A 109.5
C62 C63 H63B 109.5
C62 C63 H63C 109.5
H63A C63 H63B 109.5
H63A C63 H63C 109.5
H63B C63 H63C 109.5
C55 C58 C59 106.9(18)
C60 C58 C55 112(2)
C60 C58 C59 103(2)
C61 C58 C55 113(2)
C61 C58 C60 113(2)
C61 C58 C59 109(2)
C58 C60 H60A 109.5
C58 C60 H60B 109.5
C58 C60 H60C 109.5
H60A C60 H60B 109.5
H60A C60 H60C 109.5
H60B C60 H60C 109.5
C58 C61 H61A 109.5
C58 C61 H61B 109.5
C58 C61 H61C 109.5
H61A C61 H61B 109.5
H61A C61 H61C 109.5
H61B C61 H61C 109.5
C58 C59 H59A 109.5
C58 C59 H59B 109.5
C58 C59 H59C 109.5
H59A C59 H59B 109.5
H59A C59 H59C 109.5
H59B C59 H59C 109.5
H7B Cl2 H8D 107.5
Cl1 C73 H73A 107.4
Cl1 C73 H73B 107.4
Cl2 C73 Cl1 119.8(18)
Cl2 C73 H73A 107.4
Cl2 C73 H73B 107.4
H73A C73 H73B 106.9
H7A C73 H7B 72.6
Cl5 C75 Cl6 148(9)
Cl5 C75 H75A 99.8
Cl5 C75 H75B 99.8
Cl6 C75 H75A 99.8
Cl6 C75 H75B 99.8
H75A C75 H75B 104.1
H7A O7 H7B 109.5
H8D O8 H8E 109.5

loop_
_geom_bond_atom_site_label_1
_geom_bond_atom_site_label_2
_geom_bond_distance
Co1 O3 2.053(17)
Co1 O1 1.864(15)
Co1 O2 1.888(17)
Co1 N2 1.907(17)
Co1 N1 1.869(18)
O3 H3A 0.9188
O3 H3B 0.9221
O1 C1 1.27(2)
O2 C16 1.33(3)
N2 C36 1.52(2)
N2 C30 1.26(3)
N1 C15 1.31(3)
N1 C31 1.48(2)
C1 C2 1.45(3)
C1 C6 1.45(3)
C2 C3 1.41(3)
C2 C11 1.43(4)
C3 H3 0.9500
C3 C4 1.37(3)
C4 C5 1.40(3)
C4 C7 1.49(3)
C5 H5 0.9500
C5 C6 1.482(17)
C6 C15 1.49(3)
C15 H15 0.9500
C11 C13 1.56(3)
C11 C14 1.68(4)
C11 C12 1.55(4)
C13 H13A 0.9800
C13 H13B 0.9800
C13 H13C 0.9800
C14 H14A 0.9800
C14 H14B 0.9800
C14 H14C 0.9800
C12 H12A 0.9800
C12 H12B 0.9800
C12 H12C 0.9800
C7 C10 1.57(3)
C7 C9 1.69(3)
C7 C8 1.47(4)
C10 H10A 0.9800
C10 H10B 0.9800
C10 H10C 0.9800
C9 H9A 0.9800
C9 H9B 0.9800
C9 H9C 0.9800
C8 H8A 0.9800
C8 H8B 0.9800
C8 H8C 0.9800
C31 H31 1.0000
C31 C32 1.44(3)
C31 C36 1.60(3)
C32 H32A 0.9900
C32 H32B 0.9900
C32 C33 1.51(3)
C33 H33A 0.9900
C33 H33B 0.9900
C33 C34 1.53(3)
C34 H34A 0.9900
C34 H34B 0.9900
C34 C35 1.52(3)
C35 H35A 0.9900
C35 H35B 0.9900
C35 C36 1.46(3)
C36 H36 1.0000
C30 H30 0.9500
C30 C21 1.41(3)
C21 C20 1.44(3)
C21 C16 1.49(3)
C20 H20 0.9500
C20 C19 1.34(3)
C19 C18 1.46(3)
C19 C22 1.60(3)
C18 H18 0.9500
C18 C17 1.32(3)
C17 C16 1.40(3)
C17 C26 1.56(3)
C26 C29 1.61(3)
C26 C27 1.52(4)
C26 C28 1.47(4)
C29 H29A 0.9800
C29 H29B 0.9800
C29 H29C 0.9800
C27 H27A 0.9800
C27 H27B 0.9800
C27 H27C 0.9800
C28 H28A 0.9800
C28 H28B 0.9800
C28 H28C 0.9800
C22 C24 1.59(4)
C22 C25 1.62(4)
C22 C23 1.47(4)
C24 H24A 0.9800
C24 H24B 0.9800
C24 H24C 0.9800
C25 H25A 0.9800
C25 H25B 0.9800
C25 H25C 0.9800
C23 H23A 0.9800
C23 H23B 0.9800
C23 H23C 0.9800
Cl3 C74 1.695(18)
Cl4 C74 1.693(19)
C74 H74A 0.9900
C74 H74B 0.9900
Sb1 F1 1.824(15)
Sb1 F2 1.857(15)
Sb1 F3 1.993(15)
Sb1 F4 1.837(19)
Sb1 F5 1.865(14)
Sb1 F6 1.945(17)
Sb2 F7 1.759(16)
Sb2 F8 1.84(2)
Sb2 F9 1.784(14)
Sb2 F10 1.90(2)
Sb2 F11 1.83(2)
Sb2 F12 1.901(17)
Co2 O6 2.135(17)
Co2 O4 1.836(17)
Co2 O5 1.881(15)
Co2 N4 1.908(18)
Co2 N3 1.86(2)
O6 H6A 0.9971
O6 H6B 0.9778
O4 C37 1.30(3)
O5 C52 1.34(2)
N4 C72 1.52(2)
N4 C66 1.29(2)
N3 C51 1.32(3)
N3 C67 1.52(3)
C37 C38 1.47(4)
C37 C42 1.41(3)
C38 C39 1.48(3)
C38 C47 1.45(3)
C39 H39 0.9500
C39 C40 1.38(3)
C40 C41 1.42(3)
C40 C43 1.49(3)
C41 H41 0.9500
C41 C42 1.43(3)
C42 C51 1.40(4)
C51 H51 0.9500
C47 C49 1.59(4)
C47 C50 1.54(4)
C47 C48 1.51(3)
C49 H49A 0.9800
C49 H49B 0.9800
C49 H49C 0.9800
C50 H50A 0.9800
C50 H50B 0.9800
C50 H50C 0.9800
C48 H48A 0.9800
C48 H48B 0.9800
C48 H48C 0.9800
C43 C45 1.48(4)
C43 C46 1.46(4)
C43 C44 1.58(4)
C45 H45A 0.9800
C45 H45B 0.9800
C45 H45C 0.9800
C46 H46A 0.9800
C46 H46B 0.9800
C46 H46C 0.9800
C44 H44A 0.9800
C44 H44B 0.9800
C44 H44C 0.9800
C67 H67 1.0000
C67 C68 1.57(3)
C67 C72 1.41(3)
C68 H68A 0.9900
C68 H68B 0.9900
C68 C69 1.55(3)
C69 H69A 0.9900
C69 H69B 0.9900
C69 C70 1.54(3)
C70 H70A 0.9900
C70 H70B 0.9900
C70 C71 1.53(2)
C71 H71A 0.9900
C71 H71B 0.9900
C71 C72 1.53(3)
C72 H72 1.0000
C66 H66 0.9500
C66 C57 1.39(3)
C57 C56 1.37(3)
C57 C52 1.40(3)
C56 H56 0.9500
C56 C55 1.38(3)
C55 C54 1.47(3)
C55 C58 1.54(3)
C54 H54 0.9500
C54 C53 1.33(3)
C53 C52 1.44(3)
C53 C62 1.60(3)
C62 C64 1.51(4)
C62 C65 1.55(3)
C62 C63 1.43(4)
C64 H64A 0.9800
C64 H64B 0.9800
C64 H64C 0.9800
C65 H65A 0.9800
C65 H65B 0.9800
C65 H65C 0.9800
C63 H63A 0.9800
C63 H63B 0.9800
C63 H63C 0.9800
C58 C60 1.49(4)
C58 C61 1.40(4)
C58 C59 1.65(4)
C60 H60A 0.9800
C60 H60B 0.9800
C60 H60C 0.9800
C61 H61A 0.9800
C61 H61B 0.9800
C61 H61C 0.9800
C59 H59A 0.9800
C59 H59B 0.9800
C59 H59C 0.9800
Cl1 C73 1.688(18)
Cl2 C73 1.657(19)
C73 H73A 0.9900
C73 H73B 0.9900
Cl5 C75 1.70(2)
Cl6 C75 1.71(2)
C75 H75A 0.9900
C75 H75B 0.9900
O7 H7A 0.8717
O7 H7B 0.8692
O8 H8D 0.8717
O8 H8E 0.8680

loop_
_geom_hbond_atom_site_label_D
_geom_hbond_atom_site_label_H
_geom_hbond_atom_site_label_A
_geom_hbond_distance_DH
_geom_hbond_distance_HA
_geom_hbond_distance_DA
_geom_hbond_angle_DHA
O3 H3A F9 0.92 2.01 2.70(2) 130.6
O3 H3B Cl5 0.92 2.20 2.73(3) 116.1
O6 H6A F3 0.99 1.80 2.63(2) 138.1
O7 H7A O6 0.87 1.90 2.58(2) 134.1
O7 H7B O8 0.87 2.01 2.73(5) 140.0
